data_7238649
loop_
_publ_author_name
'Woolford, Helen'
'Elsegood, Mark R. J.'
'Weaver, George W.'

_publ_section_title
;
 Lithiation of \h6-fluorobenzenetricarbonylchromium(0) and reaction with
 dialkyl disulfides: synthesis of \h6-1,2-bis- and
 1,2,3-tris-alkylsulfanylbenzenetricarbonylchromium(0) complexes
;
_journal_issue 14
_journal_name_full 'RSC Advances'
_journal_page_first 6049
_journal_paper_doi 10.1039/c2ra20592k
_journal_volume 2
_journal_year 2012
_chemical_formula_moiety 'C11 H10 Cr O3 S2'
_chemical_formula_sum 'C11 H10 Cr O3 S2'
_chemical_formula_weight 306.31
_space_group_IT_number 14
_space_group_name_Hall '-P 2yn'
_space_group_name_H-M_alt 'P 1 21/n 1'
_symmetry_cell_setting monoclinic
_symmetry_space_group_name_Hall '-P 2yn'
_symmetry_space_group_name_H-M 'P 1 21/n 1'
_atom_sites_solution_hydrogens geom
_atom_sites_solution_primary direct
_atom_sites_solution_secondary difmap
_audit_creation_method SHELXL-97
_cell_angle_alpha 90.00
_cell_angle_beta 91.629(6)
_cell_angle_gamma 90.00
_cell_formula_units_Z 4
_cell_length_a 6.349(3)
_cell_length_b 25.347(11)
_cell_length_c 7.531(3)
_cell_measurement_reflns_used 1017
_cell_measurement_temperature 150(2)
_cell_measurement_theta_max 23.39
_cell_measurement_theta_min 2.82
_cell_volume 1211.5(9)
_computing_cell_refinement 'Bruker SAINT'
_computing_data_collection 'Bruker APEX 2'
_computing_data_reduction 'Bruker SAINT'
_computing_molecular_graphics 'Bruker SHELXTL'
_computing_publication_material 'Bruker SHELXTL and local programs'
_computing_structure_refinement 'Bruker SHELXTL'
_computing_structure_solution 'Bruker SHELXTL'
_diffrn_ambient_temperature 150(2)
_diffrn_measured_fraction_theta_full 0.995
_diffrn_measured_fraction_theta_max 0.995
_diffrn_measurement_device_type 'Bruker APEX 2 CCD diffractometer'
_diffrn_measurement_method '\w rotation with narrow frames'
_diffrn_radiation_monochromator graphite
_diffrn_radiation_source 'fine-focus sealed tube'
_diffrn_radiation_type MoK\a
_diffrn_radiation_wavelength 0.71073
_diffrn_reflns_av_R_equivalents 0.1360
_diffrn_reflns_av_sigmaI/netI 0.1102
_diffrn_reflns_limit_h_max 7
_diffrn_reflns_limit_h_min -7
_diffrn_reflns_limit_k_max 28
_diffrn_reflns_limit_k_min -29
_diffrn_reflns_limit_l_max 8
_diffrn_reflns_limit_l_min -8
_diffrn_reflns_number 8036
_diffrn_reflns_theta_full 24.00
_diffrn_reflns_theta_max 24.00
_diffrn_reflns_theta_min 1.61
_diffrn_standards_decay_% 0
_diffrn_standards_number 0
_exptl_absorpt_coefficient_mu 1.279
_exptl_absorpt_correction_T_max 0.975
_exptl_absorpt_correction_T_min 0.708
_exptl_absorpt_correction_type multi-scan
_exptl_absorpt_process_details 'SADABS v2007/2, Sheldrick, G.M., (2007)'
_exptl_crystal_colour yellow
_exptl_crystal_density_diffrn 1.679
_exptl_crystal_density_method 'not measured'
_exptl_crystal_description plate
_exptl_crystal_F_000 624
_exptl_crystal_size_max 0.29
_exptl_crystal_size_mid 0.06
_exptl_crystal_size_min 0.02
_refine_diff_density_max 1.855
_refine_diff_density_min -0.586
_refine_diff_density_rms 0.188
_refine_ls_extinction_coef 0.041(6)
_refine_ls_extinction_expression Fc^*^=kFc[1+0.001xFc^2^\l^3^/sin(2\q)]^-1/4^
_refine_ls_extinction_method SHELXL
_refine_ls_goodness_of_fit_ref 1.173
_refine_ls_hydrogen_treatment constr
_refine_ls_matrix_type full
_refine_ls_number_parameters 157
_refine_ls_number_reflns 1899
_refine_ls_number_restraints 0
_refine_ls_restrained_S_all 1.173
_refine_ls_R_factor_all 0.1535
_refine_ls_R_factor_gt 0.0971
_refine_ls_shift/su_max 0.000
_refine_ls_shift/su_mean 0.000
_refine_ls_structure_factor_coef Fsqd
_refine_ls_weighting_details 'calc w=1/[\s^2^(Fo^2^)+(0.0950P)^2^+16.9098P] where P=(Fo^2^+2Fc^2^)/3'
_refine_ls_weighting_scheme calc
_refine_ls_wR_factor_gt 0.2398
_refine_ls_wR_factor_ref 0.2693
_reflns_number_gt 1205
_reflns_number_total 1899
_reflns_threshold_expression I>2\s(I)
_cod_data_source_file c2ra20592k.txt
_cod_data_source_block 10a\b
_cod_original_sg_symbol_H-M P2(1)/n
_cod_database_code 7238649

loop_
_symmetry_equiv_pos_as_xyz
'x, y, z'
'-x+1/2, y+1/2, -z+1/2'
'-x, -y, -z'
'x-1/2, -y-1/2, z-1/2'

loop_
_atom_site_label
_atom_site_type_symbol
_atom_site_fract_x
_atom_site_fract_y
_atom_site_fract_z
_atom_site_U_iso_or_equiv
_atom_site_adp_type
_atom_site_occupancy
_atom_site_symmetry_multiplicity
_atom_site_calc_flag
_atom_site_refinement_flags
Cr1 Cr 0.5543(3) 0.12938(8) 0.6122(3) 0.0256(8) Uani 1 1 d .
C1 C 0.594(2) 0.0746(5) 0.8502(15) 0.022(3) Uani 1 1 d .
C2 C 0.625(2) 0.1275(5) 0.9104(17) 0.027(3) Uani 1 1 d .
C3 C 0.473(2) 0.1667(5) 0.8681(17) 0.028(3) Uani 1 1 d .
H3 H 0.4984 0.2022 0.9035 0.034 Uiso 1 1 calc R
C4 C 0.286(2) 0.1538(6) 0.774(2) 0.040(4) Uani 1 1 d .
H4 H 0.1836 0.1803 0.7500 0.048 Uiso 1 1 calc R
C5 C 0.249(2) 0.1022(6) 0.7155(19) 0.037(3) Uani 1 1 d .
H5 H 0.1219 0.0936 0.6525 0.044 Uiso 1 1 calc R
C6 C 0.4042(19) 0.0625(5) 0.7511(16) 0.025(3) Uani 1 1 d .
H6 H 0.3812 0.0276 0.7086 0.029 Uiso 1 1 calc R
S1 S 0.7849(5) 0.02809(12) 0.9134(5) 0.0296(9) Uani 1 1 d .
C7 C 0.714(2) -0.0296(5) 0.7863(18) 0.033(3) Uani 1 1 d .
H7A H 0.5703 -0.0402 0.8129 0.049 Uiso 1 1 calc R
H7B H 0.8117 -0.0584 0.8174 0.049 Uiso 1 1 calc R
H7C H 0.7230 -0.0217 0.6593 0.049 Uiso 1 1 calc R
S2 S 0.8491(6) 0.14026(14) 1.0459(5) 0.0379(10) Uani 1 1 d .
C8 C 0.851(3) 0.2111(6) 1.064(3) 0.061(5) Uani 1 1 d .
H8A H 0.8808 0.2266 0.9480 0.091 Uiso 1 1 calc R
H8B H 0.9608 0.2219 1.1509 0.091 Uiso 1 1 calc R
H8C H 0.7137 0.2234 1.1028 0.091 Uiso 1 1 calc R
C9 C 0.418(2) 0.1518(5) 0.4076(19) 0.031(3) Uani 1 1 d .
O9 O 0.3316(17) 0.1655(4) 0.2764(15) 0.049(3) Uani 1 1 d .
C10 C 0.715(2) 0.0830(5) 0.4875(18) 0.027(3) Uani 1 1 d .
O10 O 0.8198(16) 0.0533(4) 0.4123(13) 0.039(2) Uani 1 1 d .
C11 C 0.750(2) 0.1798(5) 0.5730(18) 0.029(3) Uani 1 1 d .
O11 O 0.8757(16) 0.2126(4) 0.5399(14) 0.045(3) Uani 1 1 d .

loop_
_atom_site_aniso_label
_atom_site_aniso_U_11
_atom_site_aniso_U_22
_atom_site_aniso_U_33
_atom_site_aniso_U_23
_atom_site_aniso_U_13
_atom_site_aniso_U_12
Cr1 0.0262(12) 0.0229(12) 0.0272(13) 0.0020(9) -0.0055(9) 0.0005(9)
C1 0.031(7) 0.025(7) 0.010(6) 0.005(5) 0.003(5) 0.005(6)
C2 0.031(7) 0.024(7) 0.027(7) -0.005(6) -0.001(6) -0.004(6)
C3 0.032(8) 0.026(7) 0.027(7) 0.000(6) 0.006(6) 0.003(6)
C4 0.025(8) 0.035(8) 0.060(10) 0.023(7) 0.002(7) 0.018(6)
C5 0.027(8) 0.045(9) 0.038(9) -0.002(7) -0.004(6) -0.007(7)
C6 0.022(7) 0.032(7) 0.019(7) 0.003(5) 0.008(5) 0.000(6)
S1 0.0323(19) 0.0219(17) 0.034(2) 0.0011(15) -0.0085(15) 0.0026(15)
C7 0.040(8) 0.029(7) 0.029(8) 0.000(6) -0.001(6) -0.002(6)
S2 0.039(2) 0.029(2) 0.044(2) -0.0011(16) -0.0081(17) 0.0036(16)
C8 0.065(12) 0.044(10) 0.071(13) -0.025(9) -0.022(10) -0.001(9)
C9 0.026(7) 0.029(7) 0.038(9) 0.008(6) 0.012(7) -0.001(6)
O9 0.047(7) 0.055(7) 0.043(7) 0.010(6) -0.010(5) 0.004(5)
C10 0.024(7) 0.021(7) 0.035(8) 0.002(6) -0.015(6) 0.001(6)
O10 0.041(6) 0.037(6) 0.039(6) 0.008(5) 0.007(5) 0.000(5)
C11 0.033(8) 0.023(7) 0.031(8) 0.010(6) -0.003(6) 0.006(6)
O11 0.044(6) 0.036(6) 0.056(7) -0.001(5) 0.007(5) -0.009(5)

loop_
_atom_type_symbol
_atom_type_description
_atom_type_scat_dispersion_real
_atom_type_scat_dispersion_imag
_atom_type_scat_source
C C 0.0033 0.0016 'International Tables Vol C Tables 4.2.6.8 and 6.1.1.4'
H H 0.0000 0.0000 'International Tables Vol C Tables 4.2.6.8 and 6.1.1.4'
O O 0.0106 0.0060 'International Tables Vol C Tables 4.2.6.8 and 6.1.1.4'
S S 0.1246 0.1234 'International Tables Vol C Tables 4.2.6.8 and 6.1.1.4'
Cr Cr 0.3209 0.6236 'International Tables Vol C Tables 4.2.6.8 and 6.1.1.4'

loop_
_geom_angle_atom_site_label_1
_geom_angle_atom_site_label_2
_geom_angle_atom_site_label_3
_geom_angle
C11 Cr1 C10 88.6(6)
C11 Cr1 C9 87.4(6)
C10 Cr1 C9 91.4(6)
C11 Cr1 C4 115.8(6)
C10 Cr1 C4 155.5(6)
C9 Cr1 C4 91.4(5)
C11 Cr1 C5 152.4(6)
C10 Cr1 C5 119.0(6)
C9 Cr1 C5 89.7(5)
C4 Cr1 C5 36.8(5)
C11 Cr1 C3 91.0(6)
C10 Cr1 C3 149.8(5)
C9 Cr1 C3 118.8(5)
C4 Cr1 C3 37.0(5)
C5 Cr1 C3 66.5(5)
C11 Cr1 C6 156.9(5)
C10 Cr1 C6 90.2(5)
C9 Cr1 C6 115.6(5)
C4 Cr1 C6 66.8(5)
C5 Cr1 C6 37.5(5)
C3 Cr1 C6 78.7(5)
C11 Cr1 C1 119.8(5)
C10 Cr1 C1 87.8(5)
C9 Cr1 C1 152.7(5)
C4 Cr1 C1 78.8(5)
C5 Cr1 C1 67.2(5)
C3 Cr1 C1 66.4(4)
C6 Cr1 C1 37.2(5)
C11 Cr1 C2 93.3(5)
C10 Cr1 C2 113.3(5)
C9 Cr1 C2 155.3(5)
C4 Cr1 C2 66.1(5)
C5 Cr1 C2 78.3(5)
C3 Cr1 C2 36.6(5)
C6 Cr1 C2 66.1(5)
C1 Cr1 C2 36.5(4)
C2 C1 C6 118.2(11)
C2 C1 S1 117.4(10)
C6 C1 S1 124.3(9)
C2 C1 Cr1 71.8(7)
C6 C1 Cr1 69.4(7)
S1 C1 Cr1 133.4(6)
C3 C2 C1 120.2(12)
C3 C2 S2 122.5(10)
C1 C2 S2 117.2(10)
C3 C2 Cr1 69.5(7)
C1 C2 Cr1 71.6(7)
S2 C2 Cr1 134.5(7)
C4 C3 C2 120.7(12)
C4 C3 Cr1 71.1(8)
C2 C3 Cr1 74.0(7)
C5 C4 C3 120.6(12)
C5 C4 Cr1 71.9(8)
C3 C4 Cr1 71.9(8)
C4 C5 C6 119.4(12)
C4 C5 Cr1 71.3(8)
C6 C5 Cr1 71.4(7)
C5 C6 C1 120.8(12)
C5 C6 Cr1 71.1(8)
C1 C6 Cr1 73.4(7)
C1 S1 C7 104.1(6)
C2 S2 C8 103.4(7)
O9 C9 Cr1 179.3(13)
O10 C10 Cr1 178.2(11)
O11 C11 Cr1 177.2(12)

loop_
_geom_bond_atom_site_label_1
_geom_bond_atom_site_label_2
_geom_bond_distance
Cr1 C11 1.814(14)
Cr1 C10 1.831(14)
Cr1 C9 1.836(15)
Cr1 C4 2.211(15)
Cr1 C5 2.218(14)
Cr1 C3 2.220(13)
Cr1 C6 2.222(12)
Cr1 C1 2.275(11)
Cr1 C2 2.278(13)
C1 C2 1.427(17)
C1 C6 1.434(18)
C1 S1 1.747(12)
C2 C3 1.412(18)
C2 S2 1.759(13)
C3 C4 1.41(2)
C4 C5 1.40(2)
C5 C6 1.428(19)
S1 C7 1.798(13)
S2 C8 1.801(16)
C9 O9 1.169(16)
C10 O10 1.164(16)
C11 O11 1.183(16)

loop_
_geom_torsion_atom_site_label_1
_geom_torsion_atom_site_label_2
_geom_torsion_atom_site_label_3
_geom_torsion_atom_site_label_4
_geom_torsion
C11 Cr1 C1 C2 48.8(9)
C10 Cr1 C1 C2 135.9(8)
C9 Cr1 C1 C2 -135.4(12)
C4 Cr1 C1 C2 -64.7(8)
C5 Cr1 C1 C2 -101.3(8)
C3 Cr1 C1 C2 -28.0(7)
C6 Cr1 C1 C2 -130.9(11)
C11 Cr1 C1 C6 179.7(8)
C10 Cr1 C1 C6 -93.3(8)
C9 Cr1 C1 C6 -4.6(14)
C4 Cr1 C1 C6 66.2(8)
C5 Cr1 C1 C6 29.5(7)
C3 Cr1 C1 C6 102.8(8)
C2 Cr1 C1 C6 130.9(11)
C11 Cr1 C1 S1 -62.1(11)
C10 Cr1 C1 S1 24.9(9)
C9 Cr1 C1 S1 113.6(13)
C4 Cr1 C1 S1 -175.6(10)
C5 Cr1 C1 S1 147.7(11)
C3 Cr1 C1 S1 -139.0(11)
C6 Cr1 C1 S1 118.2(12)
C2 Cr1 C1 S1 -110.9(13)
C6 C1 C2 C3 -1.8(18)
S1 C1 C2 C3 -178.3(10)
Cr1 C1 C2 C3 51.6(11)
C6 C1 C2 S2 175.3(9)
S1 C1 C2 S2 -1.2(14)
Cr1 C1 C2 S2 -131.3(9)
C6 C1 C2 Cr1 -53.4(10)
S1 C1 C2 Cr1 130.1(8)
C11 Cr1 C2 C3 87.2(8)
C10 Cr1 C2 C3 177.1(8)
C9 Cr1 C2 C3 -4.0(16)
C4 Cr1 C2 C3 -29.7(8)
C5 Cr1 C2 C3 -66.3(8)
C6 Cr1 C2 C3 -103.7(8)
C1 Cr1 C2 C3 -133.7(11)
C11 Cr1 C2 C1 -139.1(8)
C10 Cr1 C2 C1 -49.2(9)
C9 Cr1 C2 C1 129.7(12)
C4 Cr1 C2 C1 104.0(8)
C5 Cr1 C2 C1 67.4(8)
C3 Cr1 C2 C1 133.7(11)
C6 Cr1 C2 C1 30.0(7)
C11 Cr1 C2 S2 -28.7(10)
C10 Cr1 C2 S2 61.2(11)
C9 Cr1 C2 S2 -119.8(13)
C4 Cr1 C2 S2 -145.5(11)
C5 Cr1 C2 S2 177.9(10)
C3 Cr1 C2 S2 -115.9(13)
C6 Cr1 C2 S2 140.4(11)
C1 Cr1 C2 S2 110.4(13)
C1 C2 C3 C4 3.2(19)
S2 C2 C3 C4 -173.7(11)
Cr1 C2 C3 C4 55.8(12)
C1 C2 C3 Cr1 -52.6(11)
S2 C2 C3 Cr1 130.5(10)
C11 Cr1 C3 C4 134.5(8)
C10 Cr1 C3 C4 -136.6(11)
C9 Cr1 C3 C4 46.8(10)
C5 Cr1 C3 C4 -29.0(8)
C6 Cr1 C3 C4 -66.3(8)
C1 Cr1 C3 C4 -103.2(8)
C2 Cr1 C3 C4 -131.3(11)
C11 Cr1 C3 C2 -94.2(8)
C10 Cr1 C3 C2 -5.4(14)
C9 Cr1 C3 C2 178.1(8)
C4 Cr1 C3 C2 131.3(11)
C5 Cr1 C3 C2 102.3(8)
C6 Cr1 C3 C2 64.9(8)
C1 Cr1 C3 C2 28.0(7)
C2 C3 C4 C5 -2(2)
Cr1 C3 C4 C5 55.0(13)
C2 C3 C4 Cr1 -57.1(11)
C11 Cr1 C4 C5 175.5(8)
C10 Cr1 C4 C5 -8.7(17)
C9 Cr1 C4 C5 87.6(9)
C3 Cr1 C4 C5 -132.1(12)
C6 Cr1 C4 C5 -29.8(8)
C1 Cr1 C4 C5 -66.7(8)
C2 Cr1 C4 C5 -102.8(9)
C11 Cr1 C4 C3 -52.4(9)
C10 Cr1 C4 C3 123.4(13)
C9 Cr1 C4 C3 -140.2(8)
C5 Cr1 C4 C3 132.1(12)
C6 Cr1 C4 C3 102.3(8)
C1 Cr1 C4 C3 65.4(8)
C2 Cr1 C4 C3 29.3(7)
C3 C4 C5 C6 0(2)
Cr1 C4 C5 C6 54.7(11)
C3 C4 C5 Cr1 -55.0(12)
C11 Cr1 C5 C4 -8.8(16)
C10 Cr1 C5 C4 175.9(8)
C9 Cr1 C5 C4 -92.7(9)
C3 Cr1 C5 C4 29.1(8)
C6 Cr1 C5 C4 131.4(12)
C1 Cr1 C5 C4 102.2(9)
C2 Cr1 C5 C4 65.6(8)
C11 Cr1 C5 C6 -140.3(12)
C10 Cr1 C5 C6 44.5(9)
C9 Cr1 C5 C6 135.9(8)
C4 Cr1 C5 C6 -131.4(12)
C3 Cr1 C5 C6 -102.3(8)
C1 Cr1 C5 C6 -29.3(7)
C2 Cr1 C5 C6 -65.9(8)
C4 C5 C6 C1 1.7(19)
Cr1 C5 C6 C1 56.4(10)
C4 C5 C6 Cr1 -54.6(12)
C2 C1 C6 C5 -0.6(18)
S1 C1 C6 C5 175.5(10)
Cr1 C1 C6 C5 -55.3(11)
C2 C1 C6 Cr1 54.6(10)
S1 C1 C6 Cr1 -129.2(9)
C11 Cr1 C6 C5 131.0(14)
C10 Cr1 C6 C5 -142.2(8)
C9 Cr1 C6 C5 -50.6(9)
C4 Cr1 C6 C5 29.2(8)
C3 Cr1 C6 C5 66.1(8)
C1 Cr1 C6 C5 131.7(11)
C2 Cr1 C6 C5 102.2(8)
C11 Cr1 C6 C1 -0.7(17)
C10 Cr1 C6 C1 86.1(8)
C9 Cr1 C6 C1 177.7(7)
C4 Cr1 C6 C1 -102.5(8)
C5 Cr1 C6 C1 -131.7(11)
C3 Cr1 C6 C1 -65.7(7)
C2 Cr1 C6 C1 -29.5(7)
C2 C1 S1 C7 -171.4(10)
C6 C1 S1 C7 12.4(12)
Cr1 C1 S1 C7 -80.9(10)
C3 C2 S2 C8 -11.4(14)
C1 C2 S2 C8 171.6(11)
Cr1 C2 S2 C8 81.1(11)
